data_4063192
loop_
_publ_author_name
'Miguel Baya'
'Pascale Crochet'
'Miguel A. Esteruelas'
'Enrique O\~nate'

_publ_section_title
;
 Generation of Functionally Substituted Cyclopentadienyl Ligands in
 Osmium(IV) Chemistry
;
_journal_name_full Organometallics
_journal_page_first 240
_journal_page_last 253
_journal_paper_doi 10.1021/om000789m
_journal_volume 20
_journal_year 2001
_chemical_formula_structural
;
OsH=972=97(\h^5^-C=975=97H=974=97N(CH=972=97CH=3DCH=972=97)=972=97(GePh=973=
=97)(P^i^Pr=973=97)
;
_chemical_formula_sum 'C38 H52 Ge N Os P'
_chemical_formula_weight 816.57
_chemical_name_systematic
;
  ?
;
_space_group_IT_number 14
_symmetry_cell_setting monoclinic
_symmetry_space_group_name_Hall '-P 2yn'
_symmetry_space_group_name_H-M 'P 1 21/n 1'
_atom_sites_solution_hydrogens geom
_atom_sites_solution_primary direct
_atom_sites_solution_secondary difmap
_audit_creation_method SHELXL-97
_cell_angle_alpha 90.00
_cell_angle_beta 91.07(2)
_cell_angle_gamma 90.00
_cell_formula_units_Z 4
_cell_length_a 12.345(2)
_cell_length_b 20.975(2)
_cell_length_c 13.932(2)
_cell_measurement_reflns_used 60
_cell_measurement_temperature 298.0(2)
_cell_measurement_theta_max 30
_cell_measurement_theta_min 20
_cell_volume 3606.9(9)
_computing_cell_refinement 'DIF4 (Bruker-Siemens STOE)'
_computing_data_collection 'DIF4 (Bruker-Siemens STOE)'
_computing_data_reduction 'REDU4 (Bruker-Siemens STOE)'
_computing_molecular_graphics 'xp, shelxtl v. 4.2 (Bruker-Siemens)'
_computing_publication_material 'SHELXL-97 (Sheldrick, 1997)'
_computing_structure_refinement 'SHELXL-97 (Sheldrick, 1997)'
_computing_structure_solution 'SHELXS-97 (Sheldrick, 1990)'
_diffrn_ambient_temperature 298.0(2)
_diffrn_measured_fraction_theta_full 0.993
_diffrn_measured_fraction_theta_max 0.993
_diffrn_measurement_device_type 'Bruker Siemens STOE AED-2'
_diffrn_measurement_method '\w/2\q scans'
_diffrn_radiation_monochromator graphite
_diffrn_radiation_source 'normal-focus Bruker-Siemens sealed tube'
_diffrn_radiation_type MoK\a
_diffrn_radiation_wavelength 0.71073
_diffrn_reflns_av_R_equivalents 0.0475
_diffrn_reflns_av_sigmaI/netI 0.0516
_diffrn_reflns_limit_h_max 14
_diffrn_reflns_limit_h_min -14
_diffrn_reflns_limit_k_max 24
_diffrn_reflns_limit_k_min 0
_diffrn_reflns_limit_l_max 7
_diffrn_reflns_limit_l_min -16
_diffrn_reflns_number 10274
_diffrn_reflns_theta_full 25.03
_diffrn_reflns_theta_max 25.03
_diffrn_reflns_theta_min 1.75
_diffrn_standards_decay_% 3
_diffrn_standards_interval_count 100
_diffrn_standards_number 3
_exptl_absorpt_coefficient_mu 4.423
_exptl_absorpt_correction_T_max 0.448
_exptl_absorpt_correction_T_min 0.298
_exptl_absorpt_correction_type '\y scans'
_exptl_crystal_colour prism
_exptl_crystal_density_diffrn 1.504
_exptl_crystal_density_method 'not measured'
_exptl_crystal_description colorless
_exptl_crystal_F_000 1640
_exptl_crystal_size_max 0.29
_exptl_crystal_size_mid 0.25
_exptl_crystal_size_min 0.22
_refine_diff_density_max 0.948
_refine_diff_density_min -0.600
_refine_diff_density_rms 0.099
_refine_ls_extinction_method none
_refine_ls_goodness_of_fit_ref 0.994
_refine_ls_hydrogen_treatment mixed
_refine_ls_matrix_type full
_refine_ls_number_parameters 392
_refine_ls_number_reflns 6330
_refine_ls_number_restraints 0
_refine_ls_restrained_S_all 0.994
_refine_ls_R_factor_all 0.0455
_refine_ls_R_factor_gt 0.0317
_refine_ls_shift/su_max 0.127
_refine_ls_shift/su_mean 0.003
_refine_ls_structure_factor_coef Fsqd
_refine_ls_weighting_details 'calc w=3D1/[\s^2^(Fo^2^)+(0.0437P)^2^+2.0347P] where P=3D(Fo^2^+2Fc^2^)/3='
_refine_ls_weighting_scheme calc
_refine_ls_wR_factor_gt 0.0792
_refine_ls_wR_factor_ref 0.0875
_reflns_number_gt 5183
_reflns_number_total 6330
_reflns_threshold_expression >2sigma(I)
_cod_original_sg_symbol_H-M P21/n
_cod_database_code 4063192

loop_
_symmetry_equiv_pos_as_xyz
'x, y, z'
'-x+1/2, y+1/2, -z+1/2'
'-x, -y, -z'
'x-1/2, -y-1/2, z-1/2'

loop_
_atom_site_label
_atom_site_type_symbol
_atom_site_fract_x
_atom_site_fract_y
_atom_site_fract_z
_atom_site_U_iso_or_equiv
_atom_site_adp_type
_atom_site_occupancy
_atom_site_symmetry_multiplicity
_atom_site_calc_flag
_atom_site_refinement_flags
H01 H 0.156(4) 0.199(2) 0.333(4) 0.046(9) Uiso 1 1 d .
H02 H 0.265(4) 0.2001(19) 0.176(4) 0.046(9) Uiso 1 1 d .
Os Os 0.160209(16) 0.206212(8) 0.240673(15) 0.04507(9) Uani 1 1 d .
Ge Ge 0.32614(4) 0.23912(2) 0.32768(4) 0.04602(14) Uani 1 1 d .
P P 0.15949(11) 0.09702(6) 0.22652(10) 0.0485(3) Uani 1 1 d .
N N -0.0074(4) 0.3057(2) 0.3620(4) 0.0677(13) Uani 1 1 d .
C1 C -0.0605(5) 0.2626(4) 0.4271(5) 0.0803(19) Uani 1 1 d .
H1A H -0.0503 0.2781 0.4922 0.096 Uiso 1 1 calc R
H1B H -0.0262 0.2211 0.4233 0.096 Uiso 1 1 calc R
C2 C -0.1790(6) 0.2551(5) 0.4067(6) 0.101(3) Uani 1 1 d .
H2 H -0.2179 0.2924 0.3956 0.121 Uiso 1 1 calc R
C3 C -0.2338(7) 0.2024(5) 0.4028(8) 0.122(3) Uani 1 1 d .
H3A H -0.1990 0.1636 0.4134 0.146 Uiso 1 1 calc R
H3B H -0.3079 0.2033 0.3894 0.146 Uiso 1 1 calc R
C4 C 0.0273(6) 0.3666(3) 0.3946(6) 0.085(2) Uani 1 1 d .
H4A H 0.1046 0.3702 0.3844 0.102 Uiso 1 1 calc R
H4B H 0.0161 0.3691 0.4632 0.102 Uiso 1 1 calc R
C5 C -0.0263(8) 0.4212(4) 0.3491(9) 0.115(3) Uani 1 1 d .
H5 H -0.0048 0.4615 0.3697 0.138 Uiso 1 1 calc R
C6 C -0.1004(9) 0.4187(5) 0.2834(10) 0.152(5) Uani 1 1 d .
H6A H -0.1245 0.3794 0.2605 0.182 Uiso 1 1 calc R
H6B H -0.1300 0.4561 0.2586 0.182 Uiso 1 1 calc R
C7 C 0.2342(5) 0.0504(2) 0.3195(4) 0.0586(14) Uani 1 1 d .
H7 H 0.3076 0.0683 0.3208 0.070 Uiso 1 1 calc R
C8 C 0.1936(6) 0.0589(3) 0.4214(4) 0.0753(17) Uani 1 1 d .
H8A H 0.1268 0.0361 0.4283 0.113 Uiso 1 1 calc R
H8B H 0.1819 0.1034 0.4337 0.113 Uiso 1 1 calc R
H8C H 0.2466 0.0426 0.4663 0.113 Uiso 1 1 calc R
C9 C 0.2498(7) -0.0216(3) 0.2996(6) 0.090(2) Uani 1 1 d .
H9A H 0.3037 -0.0385 0.3432 0.135 Uiso 1 1 calc R
H9B H 0.2729 -0.0274 0.2348 0.135 Uiso 1 1 calc R
H9C H 0.1824 -0.0435 0.3085 0.135 Uiso 1 1 calc R
C10 C 0.2186(5) 0.0659(3) 0.1139(4) 0.0682(16) Uani 1 1 d .
H10 H 0.2055 0.0198 0.1122 0.082 Uiso 1 1 calc R
C11 C 0.1653(7) 0.0943(3) 0.0247(5) 0.090(2) Uani 1 1 d .
H11A H 0.1734 0.1398 0.0258 0.134 Uiso 1 1 calc R
H11B H 0.0897 0.0836 0.0231 0.134 Uiso 1 1 calc R
H11C H 0.1991 0.0774 -0.0314 0.134 Uiso 1 1 calc R
C12 C 0.3410(6) 0.0759(3) 0.1096(6) 0.089(2) Uani 1 1 d .
H12A H 0.3680 0.0566 0.0523 0.134 Uiso 1 1 calc R
H12B H 0.3754 0.0567 0.1648 0.134 Uiso 1 1 calc R
H12C H 0.3565 0.1208 0.1089 0.134 Uiso 1 1 calc R
C13 C 0.0187(5) 0.0652(3) 0.2157(5) 0.0670(16) Uani 1 1 d .
H13 H -0.0197 0.0945 0.1722 0.080 Uiso 1 1 calc R
C14 C 0.0035(6) -0.0010(3) 0.1715(6) 0.093(2) Uani 1 1 d .
H14A H 0.0428 -0.0318 0.2093 0.139 Uiso 1 1 calc R
H14B H 0.0303 -0.0009 0.1072 0.139 Uiso 1 1 calc R
H14C H -0.0721 -0.0117 0.1701 0.139 Uiso 1 1 calc R
C15 C -0.0412(5) 0.0694(3) 0.3113(6) 0.083(2) Uani 1 1 d .
H15A H -0.1180 0.0682 0.2990 0.124 Uiso 1 1 calc R
H15B H -0.0224 0.1085 0.3432 0.124 Uiso 1 1 calc R
H15C H -0.0207 0.0340 0.3514 0.124 Uiso 1 1 calc R
C16 C 0.2925(4) 0.2917(2) 0.4426(4) 0.0503(12) Uani 1 1 d .
C17 C 0.3275(5) 0.3547(3) 0.4523(4) 0.0602(14) Uani 1 1 d .
H17 H 0.3698 0.3727 0.4048 0.072 Uiso 1 1 calc R
C18 C 0.3005(6) 0.3906(3) 0.5309(5) 0.0775(18) Uani 1 1 d .
H18 H 0.3240 0.4326 0.5362 0.093 Uiso 1 1 calc R
C19 C 0.2386(6) 0.3640(4) 0.6017(5) 0.088(2) Uani 1 1 d .
H19 H 0.2206 0.3882 0.6549 0.105 Uiso 1 1 calc R
C20 C 0.2029(6) 0.3016(3) 0.5945(5) 0.084(2) Uani 1 1 d .
H20 H 0.1612 0.2836 0.6424 0.100 Uiso 1 1 calc R
C21 C 0.2300(5) 0.2671(3) 0.5157(4) 0.0653(15) Uani 1 1 d .
H21 H 0.2057 0.2253 0.5106 0.078 Uiso 1 1 calc R
C22 C 0.4288(4) 0.2934(2) 0.2562(4) 0.0513(12) Uani 1 1 d .
C23 C 0.5280(5) 0.3089(3) 0.2983(5) 0.0659(16) Uani 1 1 d .
H23 H 0.5445 0.2940 0.3597 0.079 Uiso 1 1 calc R
C24 C 0.6039(5) 0.3462(3) 0.2507(6) 0.0740(18) Uani 1 1 d .
H24 H 0.6699 0.3561 0.2804 0.089 Uiso 1 1 calc R
C25 C 0.5810(6) 0.3679(3) 0.1618(6) 0.080(2) Uani 1 1 d .
H25 H 0.6314 0.3927 0.1299 0.096 Uiso 1 1 calc R
C26 C 0.4843(6) 0.3538(3) 0.1186(5) 0.0803(19) Uani 1 1 d .
H26 H 0.4685 0.3692 0.0574 0.096 Uiso 1 1 calc R
C27 C 0.4088(5) 0.3163(3) 0.1657(4) 0.0630(15) Uani 1 1 d .
H27 H 0.3433 0.3065 0.1350 0.076 Uiso 1 1 calc R
C28 C 0.4268(4) 0.1718(2) 0.3752(4) 0.0542(13) Uani 1 1 d .
C29 C 0.4312(5) 0.1505(3) 0.4691(5) 0.0680(16) Uani 1 1 d .
H29 H 0.3890 0.1704 0.5149 0.082 Uiso 1 1 calc R
C30 C 0.4976(7) 0.0998(3) 0.4965(6) 0.089(2) Uani 1 1 d .
H30 H 0.4983 0.0856 0.5597 0.107 Uiso 1 1 calc R
C31 C 0.5621(6) 0.0706(3) 0.4305(7) 0.094(3) Uani 1 1 d .
H31 H 0.6064 0.0366 0.4486 0.113 Uiso 1 1 calc R
C32 C 0.5606(6) 0.0915(3) 0.3401(7) 0.091(2) Uani 1 1 d .
H32 H 0.6045 0.0719 0.2953 0.109 Uiso 1 1 calc R
C33 C 0.4941(5) 0.1424(3) 0.3115(6) 0.0713(17) Uani 1 1 d .
H33 H 0.4955 0.1565 0.2483 0.086 Uiso 1 1 calc R
C34 C 0.0270(5) 0.2828(2) 0.2746(4) 0.0562(14) Uani 1 1 d .
C35 C 0.1114(5) 0.3101(3) 0.2186(5) 0.0609(15) Uani 1 1 d .
H35 H 0.1576 0.3430 0.2374 0.073 Uiso 1 1 calc R
C36 C 0.1116(5) 0.2775(3) 0.1286(4) 0.0640(15) Uani 1 1 d .
H36 H 0.1560 0.2867 0.0772 0.077 Uiso 1 1 calc R
C37 C 0.0325(5) 0.2288(3) 0.1315(5) 0.0667(16) Uani 1 1 d .
H37 H 0.0155 0.2007 0.0818 0.080 Uiso 1 1 calc R
C38 C -0.0160(5) 0.2297(3) 0.2216(5) 0.0602(14) Uani 1 1 d .
H38 H -0.0672 0.2009 0.2432 0.072 Uiso 1 1 calc R

loop_
_atom_site_aniso_label
_atom_site_aniso_U_11
_atom_site_aniso_U_22
_atom_site_aniso_U_33
_atom_site_aniso_U_23
_atom_site_aniso_U_13
_atom_site_aniso_U_12
Os 0.05168(14) 0.03369(11) 0.04944(13) 0.00225(9) -0.00981(9) -0.00233(8)
Ge 0.0513(3) 0.0366(3) 0.0498(3) 0.0011(2) -0.0073(2) -0.0035(2)
P 0.0589(8) 0.0353(6) 0.0507(8) -0.0011(6) -0.0086(6) -0.0046(6)
N 0.072(3) 0.054(3) 0.077(4) 0.001(3) 0.005(3) -0.002(2)
C1 0.076(4) 0.084(4) 0.081(5) -0.005(4) 0.008(4) -0.004(4)
C2 0.073(5) 0.110(6) 0.120(7) 0.013(5) 0.019(5) 0.006(5)
C3 0.077(5) 0.158(9) 0.130(8) -0.026(7) 0.013(5) -0.020(5)
C4 0.080(5) 0.067(4) 0.109(6) -0.025(4) 0.009(4) -0.010(3)
C5 0.109(7) 0.050(4) 0.188(11) -0.006(5) 0.045(7) 0.000(4)
C6 0.117(8) 0.108(7) 0.231(15) 0.073(9) 0.021(9) 0.019(7)
C7 0.070(3) 0.038(2) 0.067(4) 0.002(2) -0.013(3) -0.001(2)
C8 0.102(5) 0.064(4) 0.059(4) 0.006(3) -0.008(3) 0.002(3)
C9 0.126(6) 0.040(3) 0.102(5) -0.001(3) -0.023(5) 0.017(3)
C10 0.090(4) 0.052(3) 0.062(4) -0.006(3) -0.004(3) 0.000(3)
C11 0.129(6) 0.077(4) 0.062(4) -0.003(4) -0.016(4) -0.014(4)
C12 0.102(5) 0.074(4) 0.093(5) -0.012(4) 0.026(4) 0.008(4)
C13 0.071(4) 0.043(3) 0.086(5) 0.001(3) -0.024(3) -0.009(3)
C14 0.102(5) 0.059(4) 0.115(6) -0.004(4) -0.034(5) -0.026(4)
C15 0.065(4) 0.079(4) 0.104(6) 0.006(4) 0.006(4) -0.018(3)
C16 0.056(3) 0.047(3) 0.048(3) -0.003(2) -0.010(2) -0.006(2)
C17 0.066(4) 0.053(3) 0.061(4) -0.007(3) -0.007(3) -0.005(3)
C18 0.089(5) 0.064(4) 0.080(5) -0.025(4) -0.007(4) 0.000(3)
C19 0.098(5) 0.103(6) 0.062(4) -0.026(4) -0.001(4) 0.018(4)
C20 0.094(5) 0.089(5) 0.068(4) -0.007(4) 0.014(4) -0.010(4)
C21 0.074(4) 0.062(3) 0.060(4) -0.005(3) 0.005(3) -0.011(3)
C22 0.055(3) 0.039(3) 0.061(3) -0.004(2) 0.001(3) -0.004(2)
C23 0.059(4) 0.057(3) 0.082(4) 0.013(3) -0.001(3) -0.006(3)
C24 0.054(3) 0.072(4) 0.097(5) 0.004(4) 0.004(3) -0.008(3)
C25 0.083(5) 0.059(4) 0.097(6) -0.008(4) 0.031(4) -0.016(3)
C26 0.108(6) 0.072(4) 0.061(4) 0.002(3) 0.015(4) -0.018(4)
C27 0.077(4) 0.057(3) 0.055(4) -0.001(3) 0.001(3) -0.014(3)
C28 0.055(3) 0.039(3) 0.068(4) 0.002(3) -0.019(3) -0.010(2)
C29 0.081(4) 0.046(3) 0.076(4) 0.001(3) -0.020(3) -0.007(3)
C30 0.115(6) 0.056(4) 0.095(5) 0.016(4) -0.044(5) -0.012(4)
C31 0.085(5) 0.055(4) 0.140(8) 0.016(5) -0.036(5) 0.006(4)
C32 0.075(5) 0.062(4) 0.135(7) 0.007(5) 0.006(5) 0.012(3)
C33 0.064(4) 0.052(3) 0.098(5) 0.003(3) 0.002(4) 0.003(3)
C34 0.061(3) 0.038(3) 0.069(4) 0.006(3) -0.005(3) 0.006(2)
C35 0.060(3) 0.041(3) 0.081(4) 0.016(3) -0.005(3) 0.001(2)
C36 0.072(4) 0.060(3) 0.059(4) 0.025(3) -0.007(3) 0.007(3)
C37 0.073(4) 0.063(3) 0.062(4) 0.009(3) -0.031(3) -0.002(3)
C38 0.056(3) 0.050(3) 0.075(4) 0.004(3) -0.014(3) 0.001(3)

loop_
_atom_type_symbol
_atom_type_description
_atom_type_scat_dispersion_real
_atom_type_scat_dispersion_imag
_atom_type_scat_source
C C 0.0033 0.0016 'International Tables Vol C Tables 4.2.6.8 and 6.1.1.4'
H H 0.0000 0.0000 'International Tables Vol C Tables 4.2.6.8 and 6.1.1.4'
N N 0.0061 0.0033 'International Tables Vol C Tables 4.2.6.8 and 6.1.1.4'
P P 0.1023 0.0942 'International Tables Vol C Tables 4.2.6.8 and 6.1.1.4'
Ge Ge 0.1547 1.8001 'International Tables Vol C Tables 4.2.6.8 and 6.1.1.4'
Os Os -1.2165 7.6030 'International Tables Vol C Tables 4.2.6.8 and 6.1.1.4'

loop_
_geom_angle_atom_site_label_1
_geom_angle_atom_site_label_2
_geom_angle_atom_site_label_3
_geom_angle
C37 Os C36 37.0(2)
C37 Os C38 36.6(2)
C36 Os C38 61.5(2)
C37 Os C35 61.4(2)
C36 Os C35 36.9(2)
C38 Os C35 61.3(2)
C37 Os P 98.74(16)
C36 Os P 127.29(17)
C38 Os P 101.94(15)
C35 Os P 160.05(17)
C37 Os C34 60.2(2)
C36 Os C34 60.3(2)
C38 Os C34 36.2(2)
C35 Os C34 36.0(2)
P Os C34 134.11(14)
C37 Os Ge 148.40(16)
C36 Os Ge 111.51(16)
C38 Os Ge 142.58(15)
C35 Os Ge 90.80(16)
P Os Ge 108.89(4)
C34 Os Ge 106.73(14)
C37 Os H01 132(2)
C36 Os H01 139.0(19)
C38 Os H01 95(2)
C35 Os H01 103.2(19)
P Os H01 88.4(18)
C34 Os H01 81(2)
Ge Os H01 66(2)
C37 Os H02 101.7(18)
C36 Os H02 82.4(17)
C38 Os H02 138.2(18)
C35 Os H02 102.4(15)
P Os H02 82.7(15)
C34 Os H02 138.2(15)
Ge Os H02 68.0(18)
H01 Os H02 127(3)
C22 Ge C28 100.0(2)
C22 Ge C16 103.3(2)
C28 Ge C16 105.3(2)
C22 Ge Os 116.59(17)
C28 Ge Os 118.37(14)
C16 Ge Os 111.51(15)
C7 P C10 101.9(3)
C7 P C13 108.5(3)
C10 P C13 100.7(3)
C7 P Os 117.64(17)
C10 P Os 114.9(2)
C13 P Os 111.44(18)
C34 N C4 119.9(5)
C34 N C1 119.0(5)
C4 N C1 120.0(6)
N C1 C2 113.6(6)
N C1 H1A 108.8
C2 C1 H1A 108.8
N C1 H1B 108.8
C2 C1 H1B 108.8
H1A C1 H1B 107.7
C3 C2 C1 127.3(9)
C3 C2 H2 116.4
C1 C2 H2 116.4
C2 C3 H3A 120.0
C2 C3 H3B 120.0
H3A C3 H3B 120.0
N C4 C5 115.7(7)
N C4 H4A 108.3
C5 C4 H4A 108.3
N C4 H4B 108.3
C5 C4 H4B 108.3
H4A C4 H4B 107.4
C6 C5 C4 126.1(9)
C6 C5 H5 117.0
C4 C5 H5 117.0
C5 C6 H6A 120.0
C5 C6 H6B 120.0
H6A C6 H6B 120.0
C8 C7 C9 109.0(5)
C8 C7 P 114.9(4)
C9 C7 P 116.8(4)
C8 C7 H7 105.0
C9 C7 H7 105.0
P C7 H7 105.0
C7 C8 H8A 109.5
C7 C8 H8B 109.5
H8A C8 H8B 109.5
C7 C8 H8C 109.5
H8A C8 H8C 109.5
H8B C8 H8C 109.5
C7 C9 H9A 109.5
C7 C9 H9B 109.5
H9A C9 H9B 109.5
C7 C9 H9C 109.5
H9A C9 H9C 109.5
H9B C9 H9C 109.5
C11 C10 C12 109.1(6)
C11 C10 P 112.5(5)
C12 C10 P 112.9(4)
C11 C10 H10 107.4
C12 C10 H10 107.4
P C10 H10 107.4
C10 C11 H11A 109.5
C10 C11 H11B 109.5
H11A C11 H11B 109.5
C10 C11 H11C 109.5
H11A C11 H11C 109.5
H11B C11 H11C 109.5
C10 C12 H12A 109.5
C10 C12 H12B 109.5
H12A C12 H12B 109.5
C10 C12 H12C 109.5
H12A C12 H12C 109.5
H12B C12 H12C 109.5
C14 C13 C15 110.1(5)
C14 C13 P 117.7(5)
C15 C13 P 111.9(4)
C14 C13 H13 105.4
C15 C13 H13 105.4
P C13 H13 105.4
C13 C14 H14A 109.5
C13 C14 H14B 109.5
H14A C14 H14B 109.5
C13 C14 H14C 109.5
H14A C14 H14C 109.5
H14B C14 H14C 109.5
C13 C15 H15A 109.5
C13 C15 H15B 109.5
H15A C15 H15B 109.5
C13 C15 H15C 109.5
H15A C15 H15C 109.5
H15B C15 H15C 109.5
C21 C16 C17 117.1(5)
C21 C16 Ge 120.8(4)
C17 C16 Ge 122.2(4)
C18 C17 C16 121.1(6)
C18 C17 H17 119.5
C16 C17 H17 119.5
C17 C18 C19 119.6(6)
C17 C18 H18 120.2
C19 C18 H18 120.2
C18 C19 C20 120.8(6)
C18 C19 H19 119.6
C20 C19 H19 119.6
C21 C20 C19 118.5(7)
C21 C20 H20 120.8
C19 C20 H20 120.8
C20 C21 C16 122.9(6)
C20 C21 H21 118.5
C16 C21 H21 118.5
C27 C22 C23 116.9(5)
C27 C22 Ge 123.8(4)
C23 C22 Ge 119.3(4)
C22 C23 C24 121.6(6)
C22 C23 H23 119.2
C24 C23 H23 119.2
C25 C24 C23 119.7(6)
C25 C24 H24 120.1
C23 C24 H24 120.1
C24 C25 C26 120.1(6)
C24 C25 H25 119.9
C26 C25 H25 119.9
C25 C26 C27 120.3(7)
C25 C26 H26 119.9
C27 C26 H26 119.9
C22 C27 C26 121.4(6)
C22 C27 H27 119.3
C26 C27 H27 119.3
C33 C28 C29 116.9(6)
C33 C28 Ge 119.1(5)
C29 C28 Ge 124.0(5)
C28 C29 C30 121.2(7)
C28 C29 H29 119.4
C30 C29 H29 119.4
C31 C30 C29 120.3(7)
C31 C30 H30 119.8
C29 C30 H30 119.8
C32 C31 C30 119.2(7)
C32 C31 H31 120.4
C30 C31 H31 120.4
C31 C32 C33 121.2(8)
C31 C32 H32 119.4
C33 C32 H32 119.4
C28 C33 C32 121.2(7)
C28 C33 H33 119.4
C32 C33 H33 119.4
N C34 C38 127.4(5)
N C34 C35 125.4(5)
C38 C34 C35 107.2(5)
N C34 Os 129.9(4)
C38 C34 Os 67.6(3)
C35 C34 Os 69.2(3)
C36 C35 C34 107.5(5)
C36 C35 Os 69.9(3)
C34 C35 Os 74.8(3)
C36 C35 H35 126.2
C34 C35 H35 126.3
Os C35 H35 120.8
C37 C36 C35 107.9(6)
C37 C36 Os 70.9(3)
C35 C36 Os 73.3(3)
C37 C36 H36 126.0
C35 C36 H36 126.0
Os C36 H36 121.5
C38 C37 C36 108.8(6)
C38 C37 Os 72.5(3)
C36 C37 Os 72.0(3)
C38 C37 H37 125.6
C36 C37 H37 125.6
Os C37 H37 121.5
C37 C38 C34 108.2(5)
C37 C38 Os 70.9(3)
C34 C38 Os 76.2(3)
C37 C38 H38 125.9
C34 C38 H38 125.9
Os C38 H38 118.9

loop_
_geom_bond_atom_site_label_1
_geom_bond_atom_site_label_2
_geom_bond_distance
Os C37 2.221(5)
Os C36 2.235(5)
Os C38 2.241(6)
Os C35 2.280(5)
Os P 2.2988(13)
Os C34 2.354(5)
Os Ge 2.4596(7)
Os H01 1.30(5)
Os H02 1.59(5)
Ge C22 1.986(5)
Ge C28 1.986(5)
Ge C16 1.994(5)
P C7 1.855(6)
P C10 1.861(6)
P C13 1.865(6)
N C34 1.383(8)
N C4 1.419(8)
N C1 1.448(8)
C1 C2 1.493(10)
C1 H1A 0.9700
C1 H1B 0.9700
C2 C3 1.297(11)
C2 H2 0.9300
C3 H3A 0.9300
C3 H3B 0.9300
C4 C5 1.461(11)
C4 H4A 0.9700
C4 H4B 0.9700
C5 C6 1.283(15)
C5 H5 0.9300
C6 H6A 0.9300
C6 H6B 0.9300
C7 C8 1.524(8)
C7 C9 1.548(7)
C7 H7 0.9800
C8 H8A 0.9600
C8 H8B 0.9600
C8 H8C 0.9600
C9 H9A 0.9600
C9 H9B 0.9600
C9 H9C 0.9600
C10 C11 1.518(9)
C10 C12 1.528(9)
C10 H10 0.9800
C11 H11A 0.9600
C11 H11B 0.9600
C11 H11C 0.9600
C12 H12A 0.9600
C12 H12B 0.9600
C12 H12C 0.9600
C13 C14 1.528(8)
C13 C15 1.537(9)
C13 H13 0.9800
C14 H14A 0.9600
C14 H14B 0.9600
C14 H14C 0.9600
C15 H15A 0.9600
C15 H15B 0.9600
C15 H15C 0.9600
C16 C21 1.388(8)
C16 C17 1.398(7)
C17 C18 1.375(8)
C17 H17 0.9300
C18 C19 1.378(10)
C18 H18 0.9300
C19 C20 1.384(10)
C19 H19 0.9300
C20 C21 1.362(9)
C20 H20 0.9300
C21 H21 0.9300
C22 C27 1.367(8)
C22 C23 1.385(8)
C23 C24 1.398(8)
C23 H23 0.9300
C24 C25 1.344(10)
C24 H24 0.9300
C25 C26 1.360(10)
C25 H25 0.9300
C26 C27 1.394(8)
C26 H26 0.9300
C27 H27 0.9300
C28 C33 1.373(8)
C28 C29 1.384(8)
C29 C30 1.392(9)
C29 H29 0.9300
C30 C31 1.371(11)
C30 H30 0.9300
C31 C32 1.334(11)
C31 H31 0.9300
C32 C33 1.401(9)
C32 H32 0.9300
C33 H33 0.9300
C34 C38 1.433(8)
C34 C35 1.432(8)
C35 C36 1.428(9)
C35 H35 0.9300
C36 C37 1.414(8)
C36 H36 0.9300
C37 C38 1.400(9)
C37 H37 0.9300
C38 H38 0.9300
